data_7250846
loop_
_publ_author_name
'Spinu, Cristian Andrei'
'Novitchi, Ghenadie'
'Hillebrand, Mihaela'
'Mocanu, Teodora'
'Ionita, Gabriela'
'Hanganu, Anamaria'
'Tecuceanu, Victori\,ta'
'Andruh, Marius'

_publ_section_title
;
 Design of a new nitronyl-nitroxide biradical and its complexes:
 synthesis, crystal structures and magnetic properties
;
_journal_issue 39
_journal_name_full CrystEngComm
_journal_page_first 6462
_journal_page_last 6472
_journal_paper_doi 10.1039/D5CE00795J
_journal_volume 27
_journal_year 2025
_chemical_formula_moiety 'C17 H14 N2 O8'
_chemical_formula_sum 'C17 H14 N2 O8'
_chemical_formula_weight 374.30
_space_group_crystal_system triclinic
_space_group_IT_number 2
_space_group_name_Hall '-P 1'
_space_group_name_H-M_alt 'P -1'
_atom_sites_solution_hydrogens geom
_atom_sites_solution_primary dual
_audit_creation_date 2025-08-04
_audit_creation_method
;
Olex2 1.5-ac6-016
(compiled 2024.01.13 svn.r2f8d729c for Rigaku Oxford Diffraction, GUI svn.r6897)
;
_audit_update_record
;
2025-08-04 deposited with the CCDC.	2025-09-09 downloaded from the CCDC.
;
_cell_angle_alpha 101.627(12)
_cell_angle_beta 93.540(10)
_cell_angle_gamma 90.027(11)
_cell_formula_units_Z 2
_cell_length_a 8.4632(10)
_cell_length_b 9.8218(14)
_cell_length_c 10.1702(14)
_cell_measurement_reflns_used 2740
_cell_measurement_temperature 293(2)
_cell_measurement_theta_max 28.2710
_cell_measurement_theta_min 2.1520
_cell_volume 826.39(19)
_computing_cell_refinement 'CrysAlisPro 1.171.42.76a (Rigaku OD, 2022)'
_computing_data_collection 'CrysAlisPro 1.171.42.76a (Rigaku OD, 2022)'
_computing_data_reduction 'CrysAlisPro 1.171.42.76a (Rigaku OD, 2022)'
_computing_molecular_graphics 'Olex2 1.5-ac6-016 (Dolomanov et al., 2009)'
_computing_publication_material 'Olex2 1.5-ac6-016 (Dolomanov et al., 2009)'
_computing_structure_refinement 'SHELXL 2018/3 (Sheldrick, 2015)'
_computing_structure_solution 'SHELXT  (Sheldrick, 2015)'
_diffrn_ambient_temperature 293(2)
_diffrn_detector 'Hybrid Pixel Array Detector'
_diffrn_detector_area_resol_mean 10.0000
_diffrn_detector_type HyPix
_diffrn_measured_fraction_theta_full 0.989
_diffrn_measured_fraction_theta_max 0.989
_diffrn_measurement_details
;
List of Runs (angles in degrees, time in seconds):

  # Type    Start    End  Width  t~exp~   \w     \q     \k     \f   Frames
#--------------------------------------------------------------------------
  1  \w    -16.00  48.00   0.50    3.65    --   -4.97  37.00  90.00  128
  2  \w    -17.00  62.00   0.50    3.65    --   -4.97  37.00 -30.00  158
  3  \w    -11.00  65.00   0.50    3.65    --   -4.97  19.00-150.00  152
  4  \w    -15.00  27.00   0.50    3.65    --   -4.97 -99.00-150.00   84
;
_diffrn_measurement_device 'four-circle diffractometer'
_diffrn_measurement_device_type 'XtaLAB Synergy, Single source at offset/far, HyPix'
_diffrn_measurement_method '\w scans'
_diffrn_orient_matrix_type 'CrysAlisPro convention (1999,Acta A55,543-557)'
_diffrn_orient_matrix_UB_11 0.0084405000
_diffrn_orient_matrix_UB_12 0.0624499000
_diffrn_orient_matrix_UB_13 -0.0239631000
_diffrn_orient_matrix_UB_21 -0.0002055000
_diffrn_orient_matrix_UB_22 -0.0388237000
_diffrn_orient_matrix_UB_23 -0.0668582000
_diffrn_orient_matrix_UB_31 -0.0835509000
_diffrn_orient_matrix_UB_32 0.0054278000
_diffrn_orient_matrix_UB_33 -0.0067829000
_diffrn_radiation_monochromator mirror
_diffrn_radiation_probe x-ray
_diffrn_radiation_type 'Mo K\a'
_diffrn_radiation_wavelength 0.71073
_diffrn_reflns_av_R_equivalents 0.0420
_diffrn_reflns_av_unetI/netI 0.0550
_diffrn_reflns_Laue_measured_fraction_full 0.989
_diffrn_reflns_Laue_measured_fraction_max 0.989
_diffrn_reflns_limit_h_max 10
_diffrn_reflns_limit_h_min -9
_diffrn_reflns_limit_k_max 11
_diffrn_reflns_limit_k_min -11
_diffrn_reflns_limit_l_max 11
_diffrn_reflns_limit_l_min -12
_diffrn_reflns_number 6030
_diffrn_reflns_point_group_measured_fraction_full 0.989
_diffrn_reflns_point_group_measured_fraction_max 0.989
_diffrn_reflns_theta_full 24.995
_diffrn_reflns_theta_max 24.995
_diffrn_reflns_theta_min 2.048
_diffrn_source 'micro-focus sealed X-ray tube'
_diffrn_source_type 'PhotonJet (Mo) X-ray Source'
_exptl_absorpt_coefficient_mu 0.122
_exptl_absorpt_correction_T_max 1.00000
_exptl_absorpt_correction_T_min 0.45804
_exptl_absorpt_correction_type multi-scan
_exptl_absorpt_process_details
;
CrysAlisPro 1.171.42.76a (Rigaku Oxford Diffraction, 2022)
Empirical absorption correction using spherical harmonics,
implemented in SCALE3 ABSPACK scaling algorithm.
;
_exptl_crystal_colour yellow
_exptl_crystal_colour_primary yellow
_exptl_crystal_density_diffrn 1.504
_exptl_crystal_description block
_exptl_crystal_F_000 388
_exptl_crystal_size_max 0.47
_exptl_crystal_size_mid 0.34
_exptl_crystal_size_min 0.32
_refine_diff_density_max 0.569
_refine_diff_density_min -0.486
_refine_diff_density_rms 0.063
_refine_ls_extinction_method none
_refine_ls_goodness_of_fit_ref 1.075
_refine_ls_hydrogen_treatment constr
_refine_ls_matrix_type full
_refine_ls_number_parameters 252
_refine_ls_number_reflns 2883
_refine_ls_number_restraints 13
_refine_ls_restrained_S_all 1.073
_refine_ls_R_factor_all 0.1059
_refine_ls_R_factor_gt 0.0789
_refine_ls_shift/su_max 0.000
_refine_ls_shift/su_mean 0.000
_refine_ls_structure_factor_coef Fsqd
_refine_ls_weighting_details 'w=1/[\s^2^(Fo^2^)+(0.1576P)^2^+0.1326P] where P=(Fo^2^+2Fc^2^)/3'
_refine_ls_weighting_scheme calc
_refine_ls_wR_factor_gt 0.2409
_refine_ls_wR_factor_ref 0.2659
_reflns_Friedel_coverage 0.000
_reflns_number_gt 1866
_reflns_number_total 2883
_reflns_threshold_expression 'I > 2\s(I)'
_cod_data_source_file d5ce00795j2.cif
_cod_data_source_block cs382
_cod_depositor_comments 'Adding full bibliography for 7250845--7250847.cif.'
_cod_database_code 7250846
_shelx_shelxl_version_number 2018/3
_chemical_oxdiff_formula 'C10 H10 N4 O5'
_shelx_space_group_comment
;
The symmetry employed for this shelxl refinement is uniquely defined
by the following loop, which should always be used as a source of
symmetry information in preference to the above space-group names.
They are only intended as comments.
;
_shelx_estimated_absorpt_t_max 0.962
_shelx_estimated_absorpt_t_min 0.945
_olex2_refinement_description
;
1. Restrained distances
 O6B-C17
 1.234 with sigma of 0.002
2. Uiso/Uaniso restraints and constraints
C12 \\sim C17: within 1.7A with sigma of 0.04 and sigma for terminal atoms of
0.08 within 1.7A
C17 \\sim O6B: within 1.7A with sigma of 0.04 and sigma for terminal atoms of
0.08 within 1.7A
Uanis(O6B) = Uanis(O6A)
3. Rigid body (RIGU) restrains
 O6A, O6B
 with sigma for 1-2 distances of 0.001 and sigma for 1-3 distances of 0.001
4. Others
 Sof(H17A)=Sof(O6B)=1-FVAR(1)
 Sof(O6A)=Sof(H17)=FVAR(1)
5.a Aromatic/amide H refined with riding coordinates:
 C3(H3), C13(H13), C15(H15), C5(H5A), C7(H7), C17(H17), C17(H17A)
5.b Idealised Me refined as rotating group:
 C9(H9A,H9B,H9C), C10(H10A,H10B,H10C)
5.c Idealised tetrahedral OH refined as rotating group:
 O1(H1), O5(H5)
;
_olex2_submission_special_instructions 'No special instructions were received'
_oxdiff_exptl_absorpt_empirical_details
;
Empirical correction (ABSPACK) includes:
- Absorption correction using spherical harmonics
- Frame scaling
;
_oxdiff_exptl_absorpt_empirical_full_max 3.221
_oxdiff_exptl_absorpt_empirical_full_min 0.372

loop_
_space_group_symop_operation_xyz
'x, y, z'
'-x, -y, -z'

loop_
_atom_site_label
_atom_site_type_symbol
_atom_site_fract_x
_atom_site_fract_y
_atom_site_fract_z
_atom_site_U_iso_or_equiv
_atom_site_adp_type
_atom_site_occupancy
_atom_site_site_symmetry_order
_atom_site_calc_flag
_atom_site_refinement_flags_posn
_atom_site_refinement_flags_adp
_atom_site_refinement_flags_occupancy
_atom_site_disorder_assembly
_atom_site_disorder_group
O1 O 0.1283(3) 0.7414(3) 0.0993(3) 0.0720(8) Uani 1 1 d . . . . .
H1 H 0.061637 0.780584 0.148331 0.108 Uiso 1 1 calc R U . . .
O5 O 0.6116(4) 0.2243(4) 0.6595(3) 0.0887(10) Uani 1 1 d . . . . .
H5 H 0.569611 0.194200 0.718490 0.133 Uiso 1 1 calc R U . . .
O2 O -0.0561(4) 0.7784(3) 0.2938(4) 0.0929(10) Uani 1 1 d . . . . .
O6A O 0.4054(4) 0.0702(4) 0.7448(3) 0.0879(13) Uani 0.855(6) 1 d . . P A 1
N1 N 0.3210(4) 0.5538(5) -0.0724(4) 0.0747(10) Uani 1 1 d . . . . .
C4 C 0.1797(3) 0.3338(3) 0.1577(3) 0.0444(8) Uani 1 1 d . . . . .
C14 C 0.3016(4) 0.1965(3) 0.3166(3) 0.0451(8) Uani 1 1 d . . . . .
C8 C 0.2025(4) 0.1865(3) 0.1847(3) 0.0487(8) Uani 1 1 d . . . . .
C6 C 0.0676(4) 0.5638(4) 0.2179(3) 0.0509(8) Uani 1 1 d . . . . .
N2 N 0.6954(4) 0.3561(5) 0.4526(4) 0.0792(10) Uani 1 1 d . . . . .
C1 C 0.1441(4) 0.6113(4) 0.1166(4) 0.0519(9) Uani 1 1 d . . . . .
C3 C 0.2520(4) 0.3794(4) 0.0555(3) 0.0488(8) Uani 1 1 d . . . . .
H3 H 0.312622 0.317881 -0.001978 0.059 Uiso 1 1 calc R U . . .
C13 C 0.2674(4) 0.1295(4) 0.4188(3) 0.0531(9) Uani 1 1 d . . . . .
H13 H 0.174608 0.076772 0.409986 0.064 Uiso 1 1 calc R U . . .
C15 C 0.4434(4) 0.2734(4) 0.3363(3) 0.0530(8) Uani 1 1 d . . . . .
H15 H 0.469820 0.322596 0.271472 0.064 Uiso 1 1 calc R U . . .
C5 C 0.0879(4) 0.4294(3) 0.2382(3) 0.0482(8) Uani 1 1 d . . . . .
H5A H 0.038257 0.402338 0.308060 0.058 Uiso 1 1 calc R U . . .
C2 C 0.2357(4) 0.5154(4) 0.0371(3) 0.0528(9) Uani 1 1 d . . . . .
O4 O 0.3802(5) 0.4641(5) -0.1518(4) 0.1114(13) Uani 1 1 d . . . . .
C12 C 0.3677(4) 0.1382(4) 0.5352(4) 0.0607(10) Uani 1 1 d . U . . .
C11 C 0.5095(5) 0.2133(4) 0.5510(3) 0.0612(10) Uani 1 1 d . . . . .
C16 C 0.5444(4) 0.2789(4) 0.4472(4) 0.0578(9) Uani 1 1 d . . . . .
O8 O 0.6961(4) 0.4723(5) 0.4418(5) 0.1208(14) Uani 1 1 d . . . . .
C9 C 0.2894(5) 0.0921(4) 0.0737(4) 0.0634(10) Uani 1 1 d . . . . .
H9A H 0.235498 0.092569 -0.012088 0.095 Uiso 1 1 calc R U . . .
H9B H 0.290939 -0.001005 0.089584 0.095 Uiso 1 1 calc R U . . .
H9C H 0.395993 0.125659 0.074164 0.095 Uiso 1 1 calc R U . . .
C7 C -0.0335(4) 0.6572(4) 0.3042(4) 0.0654(10) Uani 1 1 d . . . . .
H7 H -0.083554 0.623732 0.370352 0.078 Uiso 1 1 calc R U . . .
C10 C 0.0372(4) 0.1224(4) 0.1908(4) 0.0648(10) Uani 1 1 d . . . . .
H10A H -0.015419 0.175861 0.264633 0.097 Uiso 1 1 calc R U . . .
H10B H 0.048428 0.028415 0.203157 0.097 Uiso 1 1 calc R U . . .
H10C H -0.024095 0.122882 0.108251 0.097 Uiso 1 1 calc R U . . .
C17 C 0.3253(6) 0.0620(5) 0.6387(5) 0.0776(13) Uani 1 1 d D U . . .
H17 H 0.234827 0.005797 0.623181 0.093 Uiso 0.855(6) 1 calc R U P A 1
H17A H 0.370042 0.078459 0.726323 0.093 Uiso 0.145(6) 1 calc R U P A 2
O7 O 0.8183(4) 0.2956(5) 0.4683(4) 0.1252(15) Uani 1 1 d . . . . .
O3 O 0.3384(6) 0.6730(5) -0.0744(6) 0.160(2) Uani 1 1 d . . . . .
O6B O 0.2220(18) -0.0269(15) 0.5933(16) 0.0879(13) Uani 0.145(6) 1 d D U P A 2

loop_
_atom_site_aniso_label
_atom_site_aniso_U_11
_atom_site_aniso_U_22
_atom_site_aniso_U_33
_atom_site_aniso_U_23
_atom_site_aniso_U_13
_atom_site_aniso_U_12
O1 0.0805(19) 0.0556(17) 0.089(2) 0.0376(15) -0.0002(14) 0.0053(12)
O5 0.100(2) 0.107(3) 0.0569(17) 0.0199(16) -0.0192(15) 0.0183(18)
O2 0.106(2) 0.070(2) 0.110(3) 0.0289(18) 0.0239(19) 0.0255(17)
O6A 0.113(3) 0.115(3) 0.052(2) 0.0498(19) 0.0238(18) 0.046(2)
N1 0.0639(19) 0.090(3) 0.088(3) 0.059(2) 0.0140(17) -0.0009(18)
C4 0.0467(16) 0.0460(18) 0.0431(17) 0.0168(14) -0.0037(13) -0.0048(13)
C14 0.0525(17) 0.0427(18) 0.0435(17) 0.0148(14) 0.0082(13) 0.0050(13)
C8 0.0553(18) 0.0464(19) 0.0474(18) 0.0167(15) 0.0024(14) -0.0040(14)
C6 0.0487(17) 0.051(2) 0.0543(19) 0.0167(16) -0.0040(14) -0.0017(14)
N2 0.065(2) 0.087(3) 0.082(3) 0.014(2) -0.0084(17) -0.004(2)
C1 0.0490(17) 0.051(2) 0.060(2) 0.0261(17) -0.0101(15) -0.0050(14)
C3 0.0491(17) 0.057(2) 0.0435(18) 0.0187(15) 0.0006(14) -0.0011(14)
C13 0.0597(19) 0.053(2) 0.054(2) 0.0245(16) 0.0147(15) 0.0085(15)
C15 0.0606(19) 0.052(2) 0.0492(19) 0.0168(15) 0.0043(15) 0.0027(15)
C5 0.0502(17) 0.051(2) 0.0462(18) 0.0172(15) 0.0028(14) -0.0025(14)
C2 0.0476(17) 0.066(2) 0.0525(19) 0.0323(17) -0.0004(14) -0.0052(15)
O4 0.144(3) 0.119(3) 0.089(2) 0.047(2) 0.054(2) 0.005(3)
C12 0.079(2) 0.062(2) 0.050(2) 0.0278(17) 0.0234(17) 0.0310(19)
C11 0.071(2) 0.066(2) 0.045(2) 0.0087(17) -0.0008(16) 0.0175(18)
C16 0.059(2) 0.061(2) 0.054(2) 0.0150(17) -0.0030(16) 0.0031(16)
O8 0.103(3) 0.111(3) 0.151(4) 0.034(3) 0.008(2) -0.034(2)
C9 0.084(2) 0.053(2) 0.052(2) 0.0075(17) 0.0041(18) 0.0019(17)
C7 0.070(2) 0.055(2) 0.070(3) 0.0105(19) 0.0070(19) 0.0076(18)
C10 0.069(2) 0.056(2) 0.073(3) 0.0237(19) -0.0052(18) -0.0138(17)
C17 0.093(3) 0.087(3) 0.065(3) 0.037(2) 0.030(2) 0.035(2)
O7 0.075(2) 0.171(4) 0.125(3) 0.023(3) -0.001(2) 0.006(2)
O3 0.189(4) 0.109(3) 0.226(5) 0.104(4) 0.127(4) 0.027(3)
O6B 0.113(3) 0.115(3) 0.052(2) 0.0498(19) 0.0238(18) 0.046(2)

loop_
_atom_type_symbol
_atom_type_description
_atom_type_scat_dispersion_real
_atom_type_scat_dispersion_imag
_atom_type_scat_source
C C 0.0033 0.0016 'International Tables Vol C Tables 4.2.6.8 and 6.1.1.4'
H H 0.0000 0.0000 'International Tables Vol C Tables 4.2.6.8 and 6.1.1.4'
N N 0.0061 0.0033 'International Tables Vol C Tables 4.2.6.8 and 6.1.1.4'
O O 0.0106 0.0060 'International Tables Vol C Tables 4.2.6.8 and 6.1.1.4'

loop_
_geom_angle_atom_site_label_1
_geom_angle_atom_site_label_2
_geom_angle_atom_site_label_3
_geom_angle
_geom_angle_site_symmetry_1
_geom_angle_site_symmetry_3
_geom_angle_publ_flag
O4 N1 C2 119.1(4) . . ?
O3 N1 C2 119.0(4) . . ?
O3 N1 O4 121.7(4) . . ?
C3 C4 C8 122.4(3) . . ?
C3 C4 C5 116.7(3) . . ?
C5 C4 C8 120.9(3) . . ?
C13 C14 C8 125.2(3) . . ?
C13 C14 C15 115.7(3) . . ?
C15 C14 C8 119.0(3) . . ?
C4 C8 C10 108.0(3) . . ?
C14 C8 C4 108.5(2) . . ?
C14 C8 C9 107.9(3) . . ?
C14 C8 C10 111.8(3) . . ?
C9 C8 C4 112.4(3) . . ?
C9 C8 C10 108.3(3) . . ?
C1 C6 C7 119.7(3) . . ?
C5 C6 C1 121.1(3) . . ?
C5 C6 C7 119.1(3) . . ?
O8 N2 C16 120.6(4) . . ?
O8 N2 O7 121.1(4) . . ?
O7 N2 C16 118.3(4) . . ?
O1 C1 C6 121.2(3) . . ?
O1 C1 C2 122.5(3) . . ?
C2 C1 C6 116.2(3) . . ?
C4 C3 C2 121.3(3) . . ?
C14 C13 C12 122.3(3) . . ?
C16 C15 C14 122.4(3) . . ?
C6 C5 C4 122.2(3) . . ?
C1 C2 N1 120.8(3) . . ?
C1 C2 C3 122.4(3) . . ?
C3 C2 N1 116.8(3) . . ?
C13 C12 C17 119.3(4) . . ?
C11 C12 C13 120.7(3) . . ?
C11 C12 C17 119.9(4) . . ?
O5 C11 C12 123.6(4) . . ?
O5 C11 C16 119.6(4) . . ?
C16 C11 C12 116.8(3) . . ?
C15 C16 N2 117.4(3) . . ?
C15 C16 C11 122.0(3) . . ?
C11 C16 N2 120.6(3) . . ?
O2 C7 C6 123.1(4) . . ?
O6A C17 C12 122.1(5) . . ?
O6B C17 C12 110.8(9) . . ?

loop_
_geom_bond_atom_site_label_1
_geom_bond_atom_site_label_2
_geom_bond_distance
_geom_bond_site_symmetry_2
_geom_bond_publ_flag
O1 C1 1.331(4) . ?
O5 C11 1.345(4) . ?
O2 C7 1.230(5) . ?
O6A C17 1.228(6) . ?
N1 C2 1.474(5) . ?
N1 O4 1.201(5) . ?
N1 O3 1.185(5) . ?
C4 C8 1.536(4) . ?
C4 C3 1.387(4) . ?
C4 C5 1.387(5) . ?
C14 C8 1.523(4) . ?
C14 C13 1.382(4) . ?
C14 C15 1.400(5) . ?
C8 C9 1.535(5) . ?
C8 C10 1.543(5) . ?
C6 C1 1.405(5) . ?
C6 C5 1.386(5) . ?
C6 C7 1.453(5) . ?
N2 C16 1.478(5) . ?
N2 O8 1.168(5) . ?
N2 O7 1.217(5) . ?
C1 C2 1.383(5) . ?
C3 C2 1.391(5) . ?
C13 C12 1.402(5) . ?
C15 C16 1.364(5) . ?
C12 C11 1.391(6) . ?
C12 C17 1.470(5) . ?
C11 C16 1.389(5) . ?
C17 O6B 1.235(2) . ?
